data_1570799
loop_
_publ_author_name
'Hansen, Colin'
'Docherty, Scott R.'
'Cao, Weicheng'
'Yakimov, Alexander V.'
'Cop&#xe9;ret, Christophe'

_publ_section_title
;
 <sup>109</sup>Ag NMR chemical shift as a descriptor for Br&#xf8;nsted
 acidity from molecules to materials.
;
_journal_issue 8
_journal_name_full 'Chemical science'
_journal_page_first 3028
_journal_page_last 3032
_journal_paper_doi 10.1039/d3sc04067d
_journal_volume 15
_journal_year 2024
_chemical_formula_moiety 'C33 H51 Ag N2 O4 Si'
_chemical_formula_sum 'C33 H51 Ag N2 O4 Si'
_chemical_formula_weight 675.72
_chemical_name_common (IMes)AgTBOS
_chemical_name_systematic (IMes)Ag(OSi(OtBu)3)
_chemical_properties_physical Air-sensitive,Moisture-sensitive,Heat-sensitive,Light-sensitive,Photo-sensitive
_space_group_crystal_system monoclinic
_space_group_IT_number 14
_space_group_name_Hall '-P 2yn'
_space_group_name_H-M_alt 'P 1 21/n 1'
_atom_sites_solution_hydrogens geom
_atom_sites_solution_primary dual
_audit_block_doi 10.5517/ccdc.csd.cc2frzy4
_audit_creation_date 2023-04-19
_audit_creation_method
;
Olex2 1.5
(compiled 2023.03.06 svn.rbb2c1857 for OlexSys, GUI svn.r6748)
;
_audit_update_record
;
2023-04-19 deposited with the CCDC.	2024-01-17 downloaded from the CCDC.
;
_cell_angle_alpha 90
_cell_angle_beta 104.952(2)
_cell_angle_gamma 90
_cell_formula_units_Z 4
_cell_length_a 11.1581(2)
_cell_length_b 16.6129(2)
_cell_length_c 19.1762(3)
_cell_measurement_reflns_used 44533
_cell_measurement_temperature 100.00(10)
_cell_measurement_theta_max 38.8380
_cell_measurement_theta_min 2.2310
_cell_volume 3434.31(10)
_computing_cell_refinement 'CrysAlisPro 1.171.41.93a (Rigaku OD, 2020)'
_computing_data_collection 'CrysAlisPro 1.171.41.93a (Rigaku OD, 2020)'
_computing_data_reduction 'CrysAlisPro 1.171.41.93a (Rigaku OD, 2020)'
_computing_molecular_graphics 'Olex2 1.5 (Dolomanov et al., 2009)'
_computing_publication_material 'Olex2 1.5 (Dolomanov et al., 2009)'
_computing_structure_refinement 'SHELXL 2018/3 (Sheldrick, 2015)'
_computing_structure_solution 'SHELXT 2018/2 (Sheldrick, 2018)'
_diffrn_ambient_environment N~2~
_diffrn_ambient_temperature 100.00(10)
_diffrn_detector 'CCD plate'
_diffrn_measured_fraction_theta_full 0.999
_diffrn_measured_fraction_theta_max 0.999
_diffrn_measurement_details
;
List of Runs (angles in degrees, time in seconds):

  # Type    Start    End  Width  t~exp~   \w     \q     \k     \f   Frames
#--------------------------------------------------------------------------
  1  \f   -339.92  20.08   0.80    5.00  18.74  -1.76 -59.25    --   450
  2  \w    -77.80  22.20   0.80   10.00    --  -42.55  84.14  86.32  125
  3  \w    -85.45  18.55   0.80    5.00    --   -1.76 -59.25-123.92  130
  4  \w    -85.45  18.55   0.80    5.00    --   -1.76 -59.25 -51.92  130
  5  \w    -85.45  18.55   0.80    5.00    --   -1.76 -59.25  20.08  130
  6  \w    -85.45  18.55   0.80    5.00    --   -1.76 -59.25 164.08  130
  7  \w    -85.45  18.55   0.80    5.00    --   -1.76 -59.25  92.08  130
;
_diffrn_measurement_device 'abstract diffractometer'
_diffrn_measurement_device_type 'Saxi-CrysAlisPro-abstract goniometer imported SAXI images'
_diffrn_measurement_method '\w and \f scans'
_diffrn_orient_matrix_type 'CrysAlisPro convention (1999,Acta A55,543-557)'
_diffrn_orient_matrix_UB_11 -0.0054690000
_diffrn_orient_matrix_UB_12 0.0291165000
_diffrn_orient_matrix_UB_13 -0.0277107000
_diffrn_orient_matrix_UB_21 -0.0084293000
_diffrn_orient_matrix_UB_22 -0.0311995000
_diffrn_orient_matrix_UB_23 -0.0260695000
_diffrn_orient_matrix_UB_31 -0.0650074000
_diffrn_orient_matrix_UB_32 0.0015952000
_diffrn_orient_matrix_UB_33 -0.0042891000
_diffrn_radiation_monochromator graphite
_diffrn_radiation_probe x-ray
_diffrn_radiation_type 'Mo K\a'
_diffrn_radiation_wavelength 0.71073
_diffrn_reflns_av_R_equivalents 0.0757
_diffrn_reflns_av_unetI/netI 0.0337
_diffrn_reflns_Laue_measured_fraction_full 0.999
_diffrn_reflns_Laue_measured_fraction_max 0.999
_diffrn_reflns_limit_h_max 15
_diffrn_reflns_limit_h_min -15
_diffrn_reflns_limit_k_max 23
_diffrn_reflns_limit_k_min -23
_diffrn_reflns_limit_l_max 26
_diffrn_reflns_limit_l_min -26
_diffrn_reflns_number 143474
_diffrn_reflns_point_group_measured_fraction_full 0.999
_diffrn_reflns_point_group_measured_fraction_max 0.999
_diffrn_reflns_theta_full 25.242
_diffrn_reflns_theta_max 29.575
_diffrn_reflns_theta_min 1.646
_diffrn_source 'fine-focus sealed X-ray tube'
_diffrn_source_type 'Enhance (Mo) X-ray Source'
_exptl_absorpt_coefficient_mu 0.658
_exptl_absorpt_correction_T_max 1.00000
_exptl_absorpt_correction_T_min 0.90804
_exptl_absorpt_correction_type multi-scan
_exptl_absorpt_process_details
;
CrysAlisPro 1.171.41.93a (Rigaku Oxford Diffraction, 2020)
Empirical absorption correction using spherical harmonics,
implemented in SCALE3 ABSPACK scaling algorithm.
;
_exptl_crystal_colour 'clear light colourless'
_exptl_crystal_colour_lustre clear
_exptl_crystal_colour_modifier light
_exptl_crystal_colour_primary colourless
_exptl_crystal_density_diffrn 1.307
_exptl_crystal_description cube
_exptl_crystal_F_000 1424
_exptl_crystal_preparation 'Prepared from IMesAgCl and NaTBOS'
_exptl_crystal_recrystallization_method 'Re-crystallisation from solvent: Toluene'
_exptl_crystal_size_max 0.2
_exptl_crystal_size_mid 0.2
_exptl_crystal_size_min 0.2
_refine_diff_density_max 1.126
_refine_diff_density_min -1.798
_refine_diff_density_rms 0.105
_refine_ls_extinction_method none
_refine_ls_goodness_of_fit_ref 1.190
_refine_ls_hydrogen_treatment constr
_refine_ls_matrix_type full
_refine_ls_number_parameters 385
_refine_ls_number_reflns 9629
_refine_ls_number_restraints 0
_refine_ls_restrained_S_all 1.190
_refine_ls_R_factor_all 0.0485
_refine_ls_R_factor_gt 0.0380
_refine_ls_shift/su_max 0.002
_refine_ls_shift/su_mean 0.000
_refine_ls_structure_factor_coef Fsqd
_refine_ls_weighting_details 'w=1/[\s^2^(Fo^2^)+(0.0469P)^2^] where P=(Fo^2^+2Fc^2^)/3'
_refine_ls_weighting_scheme calc
_refine_ls_wR_factor_gt 0.0857
_refine_ls_wR_factor_ref 0.0900
_reflns_Friedel_coverage 0.000
_reflns_number_gt 7836
_reflns_number_total 9629
_reflns_threshold_expression 'I > 2\s(I)'
_cod_data_source_file d3sc04067d2.cif
_cod_data_source_block mo_ch_107_autored
_cod_depositor_comments 'Adding full bibliography for 1570794--1570800.cif.'
_cod_database_code 1570799
_shelx_shelxl_version_number 2018/3
_shelx_space_group_comment
;
The symmetry employed for this shelxl refinement is uniquely defined
by the following loop, which should always be used as a source of
symmetry information in preference to the above space-group names.
They are only intended as comments.
;
_shelx_estimated_absorpt_t_max 0.880
_shelx_estimated_absorpt_t_min 0.880
_reflns_odcompleteness_completeness 69.63
_reflns_odcompleteness_iscentric 1
_reflns_odcompleteness_theta 47.62
_olex2_refinement_description
;
1. Fixed Uiso
 At 1.2 times of:
  All C(H) groups
 At 1.5 times of:
  All C(H,H,H) groups
2.a Aromatic/amide H refined with riding coordinates:
 C009(H009), C00A(H00A), C00U(H00), C00X(H2), C010(H010), C012(H012)
2.b Idealised Me refined as rotating group:
 C00G(H00B,H00C,H00D), C00H(H00E,H00F,H00G), C00I(H00H,H00I,H00J), C00J(H00K,
 H00L,H00M), C00O(H00N,H00O,H00P), C00P(H00Q,H00R,H00S), C00Q(H00T,H00U,H00V),
 C00R(H00W,H00X,H00Y), C00T(H00Z,H,HA), C00W(H1,HB,HC), C00Y(H3,HD,HE), C00Z(H4,
 HF,HG), C011(H01A,H01B,H01C), C014(H01D,H01E,H01F), C015(H01G,H01H,H01I)
;
_olex2_exptl_crystal_mounting_method 'XRD Oil and Kapton'
_olex2_submission_original_sample_id CH107
_olex2_submission_special_instructions 'No special instructions were received'
_oxdiff_exptl_absorpt_empirical_details
;
Empirical correction (ABSPACK) includes:
- Absorption correction using spherical harmonics
- Frame scaling
- Detector area scaling
;
_oxdiff_exptl_absorpt_empirical_full_max 1.151
_oxdiff_exptl_absorpt_empirical_full_min 0.916

loop_
_space_group_symop_operation_xyz
'x, y, z'
'-x+1/2, y+1/2, -z+1/2'
'-x, -y, -z'
'x-1/2, -y-1/2, z-1/2'

loop_
_atom_site_label
_atom_site_type_symbol
_atom_site_fract_x
_atom_site_fract_y
_atom_site_fract_z
_atom_site_U_iso_or_equiv
_atom_site_adp_type
_atom_site_occupancy
_atom_site_site_symmetry_order
_atom_site_calc_flag
_atom_site_refinement_flags_posn
_atom_site_refinement_flags_adp
_atom_site_refinement_flags_occupancy
_atom_site_disorder_assembly
_atom_site_disorder_group
Ag1 Ag 0.43756(2) 0.72057(2) 0.58314(2) 0.01560(5) Uani 1 1 d . . . . .
Si00 Si 0.12449(4) 0.72660(3) 0.57281(3) 0.01434(10) Uani 1 1 d . . . . .
O003 O 0.25060(11) 0.72315(8) 0.55036(7) 0.0207(3) Uani 1 1 d . . . . .
O004 O 0.10240(10) 0.65475(8) 0.62744(6) 0.0181(3) Uani 1 1 d . . . . .
O005 O 0.10233(11) 0.80932(8) 0.61574(6) 0.0175(2) Uani 1 1 d . . . . .
O006 O 0.00260(11) 0.72166(7) 0.50322(6) 0.0156(2) Uani 1 1 d . . . . .
N007 N 0.70942(13) 0.77727(9) 0.61945(9) 0.0184(3) Uani 1 1 d . . . . .
N008 N 0.69890(12) 0.64918(9) 0.62843(8) 0.0188(3) Uani 1 1 d . . . . .
C009 C 0.83068(16) 0.74903(13) 0.63685(11) 0.0242(4) Uani 1 1 d . . . . .
H009 H 0.903963 0.780417 0.643624 0.029 Uiso 1 1 calc R U . . .
C00A C 0.82399(15) 0.66870(12) 0.64220(11) 0.0247(4) Uani 1 1 d . . . . .
H00A H 0.891755 0.632159 0.653285 0.030 Uiso 1 1 calc R U . . .
C00B C 0.62644(16) 0.71608(10) 0.61324(10) 0.0170(4) Uani 1 1 d . . . . .
C00C C 0.19050(15) 0.62179(11) 0.68924(9) 0.0201(4) Uani 1 1 d . . . . .
C00D C 0.67765(15) 0.86120(11) 0.60837(10) 0.0179(3) Uani 1 1 d . . . . .
C00E C -0.00658(15) 0.68424(11) 0.43433(9) 0.0186(4) Uani 1 1 d . . . . .
C00F C 0.13429(15) 0.89043(11) 0.60158(10) 0.0194(4) Uani 1 1 d . . . . .
C00G C 0.26840(17) 0.55867(12) 0.66372(11) 0.0268(4) Uani 1 1 d . . . . .
H00B H 0.213962 0.516969 0.636302 0.040 Uiso 1 1 calc R U . . .
H00C H 0.326385 0.534212 0.705592 0.040 Uiso 1 1 calc R U . . .
H00D H 0.315037 0.584152 0.632810 0.040 Uiso 1 1 calc R U . . .
C00H C 0.27341(16) 0.90295(12) 0.63462(11) 0.0254(4) Uani 1 1 d . . . . .
H00E H 0.293330 0.891367 0.686457 0.038 Uiso 1 1 calc R U . . .
H00F H 0.295377 0.958837 0.627210 0.038 Uiso 1 1 calc R U . . .
H00G H 0.320513 0.866645 0.611339 0.038 Uiso 1 1 calc R U . . .
C00I C 0.62373(18) 0.86383(13) 0.72924(10) 0.0259(4) Uani 1 1 d . . . . .
H00H H 0.626694 0.904632 0.766560 0.039 Uiso 1 1 calc R U . . .
H00I H 0.690685 0.824782 0.746416 0.039 Uiso 1 1 calc R U . . .
H00J H 0.543591 0.836039 0.718716 0.039 Uiso 1 1 calc R U . . .
C00J C 0.10086(16) 0.90777(11) 0.52072(10) 0.0227(4) Uani 1 1 d . . . . .
H00K H 0.153277 0.875193 0.497825 0.034 Uiso 1 1 calc R U . . .
H00L H 0.114296 0.964976 0.512816 0.034 Uiso 1 1 calc R U . . .
H00M H 0.013513 0.894281 0.499595 0.034 Uiso 1 1 calc R U . . .
C00K C 0.68938(15) 0.89742(12) 0.54457(10) 0.0199(4) Uani 1 1 d . . . . .
C00L C 0.63952(15) 0.90400(11) 0.66142(10) 0.0192(4) Uani 1 1 d . . . . .
C00M C 0.65545(15) 0.56815(11) 0.63037(10) 0.0181(3) Uani 1 1 d . . . . .
C00N C 0.61924(15) 0.54213(11) 0.69121(10) 0.0199(4) Uani 1 1 d . . . . .
C00O C -0.14468(16) 0.68211(13) 0.39642(10) 0.0242(4) Uani 1 1 d . . . . .
H00N H -0.188661 0.651098 0.425568 0.036 Uiso 1 1 calc R U . . .
H00O H -0.156839 0.656705 0.348976 0.036 Uiso 1 1 calc R U . . .
H00P H -0.177269 0.737162 0.390342 0.036 Uiso 1 1 calc R U . . .
C00P C 0.72722(18) 0.84949(13) 0.48704(11) 0.0274(4) Uani 1 1 d . . . . .
H00Q H 0.724896 0.884142 0.445352 0.041 Uiso 1 1 calc R U . . .
H00R H 0.669815 0.804331 0.472084 0.041 Uiso 1 1 calc R U . . .
H00S H 0.811553 0.828804 0.506247 0.041 Uiso 1 1 calc R U . . .
C00Q C 0.27253(17) 0.68763(13) 0.73285(10) 0.0269(4) Uani 1 1 d . . . . .
H00T H 0.323456 0.711729 0.703674 0.040 Uiso 1 1 calc R U . . .
H00U H 0.326545 0.664155 0.776684 0.040 Uiso 1 1 calc R U . . .
H00V H 0.220148 0.729197 0.746153 0.040 Uiso 1 1 calc R U . . .
C00R C 0.05974(18) 0.94439(12) 0.63918(11) 0.0280(4) Uani 1 1 d . . . . .
H00W H -0.029066 0.935317 0.618259 0.042 Uiso 1 1 calc R U . . .
H00X H 0.079621 1.000894 0.632626 0.042 Uiso 1 1 calc R U . . .
H00Y H 0.080743 0.931656 0.690814 0.042 Uiso 1 1 calc R U . . .
C00S C 0.65642(16) 0.51680(12) 0.57286(10) 0.0215(4) Uani 1 1 d . . . . .
C00T C 0.06242(19) 0.73466(13) 0.39105(11) 0.0271(4) Uani 1 1 d . . . . .
H00Z H 0.029889 0.789745 0.386621 0.041 Uiso 1 1 calc R U . . .
H H 0.050815 0.711229 0.342865 0.041 Uiso 1 1 calc R U . . .
HA H 0.151014 0.735512 0.415779 0.041 Uiso 1 1 calc R U . . .
C00U C 0.58332(16) 0.46183(12) 0.69291(10) 0.0236(4) Uani 1 1 d . . . . .
H00 H 0.558636 0.442720 0.733780 0.028 Uiso 1 1 calc R U . . .
C00V C 0.62825(16) 1.02492(11) 0.58812(11) 0.0227(4) Uani 1 1 d . . . . .
C00W C 0.11473(18) 0.58274(14) 0.73579(11) 0.0317(5) Uani 1 1 d . . . . .
H1 H 0.065039 0.623906 0.751982 0.048 Uiso 1 1 calc R U . . .
HB H 0.170772 0.557281 0.777855 0.048 Uiso 1 1 calc R U . . .
HC H 0.059650 0.541922 0.707459 0.048 Uiso 1 1 calc R U . . .
C00X C 0.61547(16) 0.98578(12) 0.65023(10) 0.0226(4) Uani 1 1 d . . . . .
H2 H 0.589607 1.015879 0.685880 0.027 Uiso 1 1 calc R U . . .
C00Y C 0.04510(18) 0.59873(12) 0.44515(11) 0.0296(4) Uani 1 1 d . . . . .
H3 H 0.133352 0.600630 0.470542 0.044 Uiso 1 1 calc R U . . .
HD H 0.035054 0.572859 0.398061 0.044 Uiso 1 1 calc R U . . .
HE H 0.000053 0.567819 0.473789 0.044 Uiso 1 1 calc R U . . .
C00Z C 0.61982(18) 0.59824(13) 0.75303(10) 0.0262(4) Uani 1 1 d . . . . .
H4 H 0.697953 0.628374 0.765650 0.039 Uiso 1 1 calc R U . . .
HF H 0.611693 0.566923 0.794876 0.039 Uiso 1 1 calc R U . . .
HG H 0.550195 0.635911 0.738768 0.039 Uiso 1 1 calc R U . . .
C010 C 0.66350(16) 0.97925(12) 0.53582(10) 0.0220(4) Uani 1 1 d . . . . .
H010 H 0.670093 1.004880 0.492682 0.026 Uiso 1 1 calc R U . . .
C011 C 0.60779(18) 1.11422(12) 0.57861(12) 0.0300(4) Uani 1 1 d . . . . .
H01A H 0.558367 1.133205 0.610803 0.045 Uiso 1 1 calc R U . . .
H01B H 0.563598 1.125721 0.528438 0.045 Uiso 1 1 calc R U . . .
H01C H 0.688074 1.141888 0.590388 0.045 Uiso 1 1 calc R U . . .
C012 C 0.61969(17) 0.43721(12) 0.57710(11) 0.0261(4) Uani 1 1 d . . . . .
H012 H 0.619939 0.401379 0.538529 0.031 Uiso 1 1 calc R U . . .
C013 C 0.58259(17) 0.40905(12) 0.63669(11) 0.0258(4) Uani 1 1 d . . . . .
C014 C 0.69678(19) 0.54689(13) 0.50817(11) 0.0304(5) Uani 1 1 d . . . . .
H01D H 0.654734 0.597833 0.491577 0.046 Uiso 1 1 calc R U . . .
H01E H 0.675047 0.506998 0.469296 0.046 Uiso 1 1 calc R U . . .
H01F H 0.786737 0.555378 0.521638 0.046 Uiso 1 1 calc R U . . .
C015 C 0.5426(2) 0.32262(13) 0.63991(14) 0.0397(5) Uani 1 1 d . . . . .
H01G H 0.453735 0.320771 0.637191 0.059 Uiso 1 1 calc R U . . .
H01H H 0.589350 0.298311 0.685364 0.059 Uiso 1 1 calc R U . . .
H01I H 0.558786 0.292675 0.599255 0.059 Uiso 1 1 calc R U . . .

loop_
_atom_site_aniso_label
_atom_site_aniso_U_11
_atom_site_aniso_U_22
_atom_site_aniso_U_33
_atom_site_aniso_U_23
_atom_site_aniso_U_13
_atom_site_aniso_U_12
Ag1 0.01075(7) 0.01493(8) 0.02153(8) 0.00028(5) 0.00491(5) 0.00033(4)
Si00 0.0113(2) 0.0158(2) 0.0158(2) 0.00087(18) 0.00329(17) 0.00034(16)
O003 0.0130(5) 0.0240(7) 0.0258(7) -0.0002(5) 0.0062(5) 0.0001(5)
O004 0.0140(5) 0.0206(7) 0.0177(6) 0.0043(5) 0.0005(5) 0.0003(5)
O005 0.0180(5) 0.0148(6) 0.0205(6) -0.0001(5) 0.0067(5) -0.0020(5)
O006 0.0128(5) 0.0192(7) 0.0141(6) -0.0005(5) 0.0021(4) 0.0018(4)
N007 0.0120(6) 0.0180(8) 0.0254(8) 0.0036(6) 0.0051(6) -0.0017(5)
N008 0.0129(6) 0.0173(8) 0.0271(8) 0.0026(6) 0.0071(6) 0.0010(6)
C009 0.0131(8) 0.0230(10) 0.0373(11) 0.0028(9) 0.0078(7) -0.0004(7)
C00A 0.0131(7) 0.0244(10) 0.0368(11) 0.0034(8) 0.0068(7) 0.0020(7)
C00B 0.0157(8) 0.0144(9) 0.0219(9) 0.0006(7) 0.0069(7) 0.0002(6)
C00C 0.0177(8) 0.0222(10) 0.0185(8) 0.0041(7) 0.0009(7) 0.0042(7)
C00D 0.0134(7) 0.0134(8) 0.0263(9) 0.0018(7) 0.0040(7) -0.0025(6)
C00E 0.0189(8) 0.0198(9) 0.0165(8) -0.0018(7) 0.0035(7) -0.0010(7)
C00F 0.0204(8) 0.0145(9) 0.0244(9) -0.0017(7) 0.0077(7) -0.0027(7)
C00G 0.0245(9) 0.0235(10) 0.0309(10) 0.0037(8) 0.0047(8) 0.0060(8)
C00H 0.0205(8) 0.0248(10) 0.0299(10) -0.0047(8) 0.0047(8) -0.0047(7)
C00I 0.0279(9) 0.0282(11) 0.0226(9) 0.0003(8) 0.0085(8) -0.0034(8)
C00J 0.0241(9) 0.0172(9) 0.0266(10) 0.0007(8) 0.0060(7) -0.0006(7)
C00K 0.0142(7) 0.0228(10) 0.0237(9) -0.0004(8) 0.0066(7) -0.0019(7)
C00L 0.0145(7) 0.0212(9) 0.0223(9) 0.0004(7) 0.0051(7) -0.0028(7)
C00M 0.0138(7) 0.0142(9) 0.0263(9) 0.0027(7) 0.0052(7) 0.0031(6)
C00N 0.0148(7) 0.0221(10) 0.0229(9) 0.0031(7) 0.0052(7) 0.0025(7)
C00O 0.0222(8) 0.0283(11) 0.0194(9) -0.0009(8) 0.0003(7) -0.0020(8)
C00P 0.0262(9) 0.0297(11) 0.0294(10) 0.0001(9) 0.0129(8) -0.0027(8)
C00Q 0.0244(9) 0.0308(11) 0.0206(9) -0.0019(8) -0.0029(7) 0.0035(8)
C00R 0.0303(10) 0.0204(10) 0.0371(11) -0.0062(9) 0.0155(9) -0.0008(8)
C00S 0.0196(8) 0.0213(10) 0.0250(9) 0.0013(8) 0.0083(7) 0.0041(7)
C00T 0.0301(10) 0.0348(12) 0.0185(9) -0.0018(8) 0.0100(8) -0.0051(8)
C00U 0.0209(8) 0.0229(10) 0.0286(10) 0.0075(8) 0.0095(7) 0.0025(7)
C00V 0.0173(8) 0.0181(9) 0.0307(10) 0.0017(8) 0.0022(7) -0.0021(7)
C00W 0.0267(9) 0.0395(13) 0.0281(10) 0.0159(9) 0.0055(8) 0.0048(9)
C00X 0.0202(8) 0.0214(10) 0.0263(10) -0.0047(8) 0.0063(7) -0.0022(7)
C00Y 0.0317(10) 0.0212(10) 0.0334(11) -0.0056(9) 0.0037(9) 0.0038(8)
C00Z 0.0277(9) 0.0269(11) 0.0244(10) 0.0023(8) 0.0076(8) 0.0044(8)
C010 0.0195(8) 0.0224(10) 0.0238(9) 0.0047(8) 0.0051(7) -0.0043(7)
C011 0.0284(10) 0.0178(10) 0.0407(12) 0.0015(9) 0.0033(9) -0.0013(8)
C012 0.0278(9) 0.0200(10) 0.0291(10) -0.0038(8) 0.0052(8) 0.0022(8)
C013 0.0218(8) 0.0176(10) 0.0358(11) 0.0035(8) 0.0038(8) -0.0008(7)
C014 0.0350(10) 0.0307(12) 0.0304(11) 0.0038(9) 0.0171(9) 0.0064(9)
C015 0.0428(12) 0.0204(11) 0.0517(14) 0.0018(10) 0.0049(11) -0.0056(9)

loop_
_atom_type_symbol
_atom_type_description
_atom_type_scat_dispersion_real
_atom_type_scat_dispersion_imag
_atom_type_scat_source
C C 0.0033 0.0016 'International Tables Vol C Tables 4.2.6.8 and 6.1.1.4'
H H 0.0000 0.0000 'International Tables Vol C Tables 4.2.6.8 and 6.1.1.4'
Ag Ag -0.8971 1.1015 'International Tables Vol C Tables 4.2.6.8 and 6.1.1.4'
N N 0.0061 0.0033 'International Tables Vol C Tables 4.2.6.8 and 6.1.1.4'
O O 0.0106 0.0060 'International Tables Vol C Tables 4.2.6.8 and 6.1.1.4'
Si Si 0.0817 0.0704 'International Tables Vol C Tables 4.2.6.8 and 6.1.1.4'

loop_
_citation_id
_citation_doi
_citation_year
1 10.26434/chemrxiv-2023-cxlm1-v2 2023

loop_
_geom_angle_atom_site_label_1
_geom_angle_atom_site_label_2
_geom_angle_atom_site_label_3
_geom_angle
_geom_angle_site_symmetry_1
_geom_angle_site_symmetry_3
_geom_angle_publ_flag
O003 Ag1 C00B 178.16(6) . . ?
O003 Si00 O004 115.98(7) . . ?
O003 Si00 O005 115.17(7) . . ?
O003 Si00 O006 112.75(7) . . ?
O004 Si00 O005 102.67(7) . . ?
O006 Si00 O004 104.59(6) . . ?
O006 Si00 O005 104.30(6) . . ?
Si00 O003 Ag1 147.17(9) . . ?
C00C O004 Si00 128.09(11) . . ?
C00F O005 Si00 127.51(11) . . ?
C00E O006 Si00 127.93(10) . . ?
C009 N007 C00D 123.34(15) . . ?
C00B N007 C009 111.58(15) . . ?
C00B N007 C00D 125.07(14) . . ?
C00A N008 C00M 122.91(15) . . ?
C00B N008 C00A 111.23(15) . . ?
C00B N008 C00M 125.86(14) . . ?
N007 C009 H009 126.7 . . ?
C00A C009 N007 106.51(15) . . ?
C00A C009 H009 126.7 . . ?
N008 C00A H00A 126.6 . . ?
C009 C00A N008 106.88(15) . . ?
C009 C00A H00A 126.6 . . ?
N007 C00B Ag1 128.96(12) . . ?
N007 C00B N008 103.79(14) . . ?
N008 C00B Ag1 127.18(12) . . ?
O004 C00C C00G 108.85(14) . . ?
O004 C00C C00Q 111.32(15) . . ?
O004 C00C C00W 106.27(13) . . ?
C00G C00C C00Q 110.98(15) . . ?
C00G C00C C00W 110.14(16) . . ?
C00W C00C C00Q 109.17(16) . . ?
C00K C00D N007 118.04(16) . . ?
C00L C00D N007 119.70(16) . . ?
C00L C00D C00K 122.24(17) . . ?
O006 C00E C00O 105.74(14) . . ?
O006 C00E C00T 109.67(15) . . ?
O006 C00E C00Y 110.01(15) . . ?
C00O C00E C00Y 110.05(15) . . ?
C00T C00E C00O 110.13(15) . . ?
C00T C00E C00Y 111.10(16) . . ?
O005 C00F C00H 108.87(14) . . ?
O005 C00F C00J 111.19(14) . . ?
O005 C00F C00R 105.64(14) . . ?
C00J C00F C00H 110.53(15) . . ?
C00R C00F C00H 110.05(15) . . ?
C00R C00F C00J 110.44(15) . . ?
C00C C00G H00B 109.5 . . ?
C00C C00G H00C 109.5 . . ?
C00C C00G H00D 109.5 . . ?
H00B C00G H00C 109.5 . . ?
H00B C00G H00D 109.5 . . ?
H00C C00G H00D 109.5 . . ?
C00F C00H H00E 109.5 . . ?
C00F C00H H00F 109.5 . . ?
C00F C00H H00G 109.5 . . ?
H00E C00H H00F 109.5 . . ?
H00E C00H H00G 109.5 . . ?
H00F C00H H00G 109.5 . . ?
H00H C00I H00I 109.5 . . ?
H00H C00I H00J 109.5 . . ?
H00I C00I H00J 109.5 . . ?
C00L C00I H00H 109.5 . . ?
C00L C00I H00I 109.5 . . ?
C00L C00I H00J 109.5 . . ?
C00F C00J H00K 109.5 . . ?
C00F C00J H00L 109.5 . . ?
C00F C00J H00M 109.5 . . ?
H00K C00J H00L 109.5 . . ?
H00K C00J H00M 109.5 . . ?
H00L C00J H00M 109.5 . . ?
C00D C00K C00P 121.34(17) . . ?
C010 C00K C00D 117.53(17) . . ?
C010 C00K C00P 121.13(17) . . ?
C00D C00L C00I 121.84(17) . . ?
C00X C00L C00D 117.94(17) . . ?
C00X C00L C00I 120.22(17) . . ?
C00N C00M N008 118.95(16) . . ?
C00S C00M N008 118.77(16) . . ?
C00S C00M C00N 122.20(17) . . ?
C00M C00N C00Z 121.45(17) . . ?
C00U C00N C00M 117.48(17) . . ?
C00U C00N C00Z 121.06(17) . . ?
C00E C00O H00N 109.5 . . ?
C00E C00O H00O 109.5 . . ?
C00E C00O H00P 109.5 . . ?
H00N C00O H00O 109.5 . . ?
H00N C00O H00P 109.5 . . ?
H00O C00O H00P 109.5 . . ?
C00K C00P H00Q 109.5 . . ?
C00K C00P H00R 109.5 . . ?
C00K C00P H00S 109.5 . . ?
H00Q C00P H00R 109.5 . . ?
H00Q C00P H00S 109.5 . . ?
H00R C00P H00S 109.5 . . ?
C00C C00Q H00T 109.5 . . ?
C00C C00Q H00U 109.5 . . ?
C00C C00Q H00V 109.5 . . ?
H00T C00Q H00U 109.5 . . ?
H00T C00Q H00V 109.5 . . ?
H00U C00Q H00V 109.5 . . ?
C00F C00R H00W 109.5 . . ?
C00F C00R H00X 109.5 . . ?
C00F C00R H00Y 109.5 . . ?
H00W C00R H00X 109.5 . . ?
H00W C00R H00Y 109.5 . . ?
H00X C00R H00Y 109.5 . . ?
C00M C00S C014 120.75(18) . . ?
C012 C00S C00M 118.13(17) . . ?
C012 C00S C014 121.12(18) . . ?
C00E C00T H00Z 109.5 . . ?
C00E C00T H 109.5 . . ?
C00E C00T HA 109.5 . . ?
H00Z C00T H 109.5 . . ?
H00Z C00T HA 109.5 . . ?
H C00T HA 109.5 . . ?
C00N C00U H00 119.0 . . ?
C013 C00U C00N 122.00(18) . . ?
C013 C00U H00 119.0 . . ?
C00X C00V C011 121.12(18) . . ?
C010 C00V C00X 118.07(17) . . ?
C010 C00V C011 120.80(18) . . ?
C00C C00W H1 109.5 . . ?
C00C C00W HB 109.5 . . ?
C00C C00W HC 109.5 . . ?
H1 C00W HB 109.5 . . ?
H1 C00W HC 109.5 . . ?
HB C00W HC 109.5 . . ?
C00L C00X C00V 121.91(18) . . ?
C00L C00X H2 119.0 . . ?
C00V C00X H2 119.0 . . ?
C00E C00Y H3 109.5 . . ?
C00E C00Y HD 109.5 . . ?
C00E C00Y HE 109.5 . . ?
H3 C00Y HD 109.5 . . ?
H3 C00Y HE 109.5 . . ?
HD C00Y HE 109.5 . . ?
C00N C00Z H4 109.5 . . ?
C00N C00Z HF 109.5 . . ?
C00N C00Z HG 109.5 . . ?
H4 C00Z HF 109.5 . . ?
H4 C00Z HG 109.5 . . ?
HF C00Z HG 109.5 . . ?
C00K C010 C00V 122.28(17) . . ?
C00K C010 H010 118.9 . . ?
C00V C010 H010 118.9 . . ?
C00V C011 H01A 109.5 . . ?
C00V C011 H01B 109.5 . . ?
C00V C011 H01C 109.5 . . ?
H01A C011 H01B 109.5 . . ?
H01A C011 H01C 109.5 . . ?
H01B C011 H01C 109.5 . . ?
C00S C012 H012 119.3 . . ?
C00S C012 C013 121.40(18) . . ?
C013 C012 H012 119.3 . . ?
C00U C013 C012 118.78(18) . . ?
C00U C013 C015 120.78(19) . . ?
C012 C013 C015 120.4(2) . . ?
C00S C014 H01D 109.5 . . ?
C00S C014 H01E 109.5 . . ?
C00S C014 H01F 109.5 . . ?
H01D C014 H01E 109.5 . . ?
H01D C014 H01F 109.5 . . ?
H01E C014 H01F 109.5 . . ?
C013 C015 H01G 109.5 . . ?
C013 C015 H01H 109.5 . . ?
C013 C015 H01I 109.5 . . ?
H01G C015 H01H 109.5 . . ?
H01G C015 H01I 109.5 . . ?
H01H C015 H01I 109.5 . . ?

loop_
_geom_bond_atom_site_label_1
_geom_bond_atom_site_label_2
_geom_bond_distance
_geom_bond_site_symmetry_2
_geom_bond_publ_flag
Ag1 O003 2.0180(13) . ?
Ag1 C00B 2.0378(17) . ?
Si00 O003 1.5751(13) . ?
Si00 O004 1.6481(13) . ?
Si00 O005 1.6531(13) . ?
Si00 O006 1.6434(12) . ?
O004 C00C 1.439(2) . ?
O005 C00F 1.437(2) . ?
O006 C00E 1.440(2) . ?
N007 C009 1.389(2) . ?
N007 C00B 1.359(2) . ?
N007 C00D 1.441(2) . ?
N008 C00A 1.390(2) . ?
N008 C00B 1.361(2) . ?
N008 C00M 1.435(2) . ?
C009 H009 0.9500 . ?
C009 C00A 1.342(3) . ?
C00A H00A 0.9500 . ?
C00C C00G 1.521(3) . ?
C00C C00Q 1.529(3) . ?
C00C C00W 1.524(3) . ?
C00D C00K 1.399(3) . ?
C00D C00L 1.395(3) . ?
C00E C00O 1.525(2) . ?
C00E C00T 1.521(3) . ?
C00E C00Y 1.527(3) . ?
C00F C00H 1.532(2) . ?
C00F C00J 1.526(2) . ?
C00F C00R 1.525(2) . ?
C00G H00B 0.9800 . ?
C00G H00C 0.9800 . ?
C00G H00D 0.9800 . ?
C00H H00E 0.9800 . ?
C00H H00F 0.9800 . ?
C00H H00G 0.9800 . ?
C00I H00H 0.9800 . ?
C00I H00I 0.9800 . ?
C00I H00J 0.9800 . ?
C00I C00L 1.512(3) . ?
C00J H00K 0.9800 . ?
C00J H00L 0.9800 . ?
C00J H00M 0.9800 . ?
C00K C00P 1.507(3) . ?
C00K C010 1.391(3) . ?
C00L C00X 1.391(3) . ?
C00M C00N 1.398(2) . ?
C00M C00S 1.396(3) . ?
C00N C00U 1.396(3) . ?
C00N C00Z 1.507(3) . ?
C00O H00N 0.9800 . ?
C00O H00O 0.9800 . ?
C00O H00P 0.9800 . ?
C00P H00Q 0.9800 . ?
C00P H00R 0.9800 . ?
C00P H00S 0.9800 . ?
C00Q H00T 0.9800 . ?
C00Q H00U 0.9800 . ?
C00Q H00V 0.9800 . ?
C00R H00W 0.9800 . ?
C00R H00X 0.9800 . ?
C00R H00Y 0.9800 . ?
C00S C012 1.393(3) . ?
C00S C014 1.510(3) . ?
C00T H00Z 0.9800 . ?
C00T H 0.9800 . ?
C00T HA 0.9800 . ?
C00U H00 0.9500 . ?
C00U C013 1.388(3) . ?
C00V C00X 1.396(3) . ?
C00V C010 1.393(3) . ?
C00V C011 1.505(3) . ?
C00W H1 0.9800 . ?
C00W HB 0.9800 . ?
C00W HC 0.9800 . ?
C00X H2 0.9500 . ?
C00Y H3 0.9800 . ?
C00Y HD 0.9800 . ?
C00Y HE 0.9800 . ?
C00Z H4 0.9800 . ?
C00Z HF 0.9800 . ?
C00Z HG 0.9800 . ?
C010 H010 0.9500 . ?
C011 H01A 0.9800 . ?
C011 H01B 0.9800 . ?
C011 H01C 0.9800 . ?
C012 H012 0.9500 . ?
C012 C013 1.393(3) . ?
C013 C015 1.509(3) . ?
C014 H01D 0.9800 . ?
C014 H01E 0.9800 . ?
C014 H01F 0.9800 . ?
C015 H01G 0.9800 . ?
C015 H01H 0.9800 . ?
C015 H01I 0.9800 . ?

loop_
_geom_torsion_atom_site_label_1
_geom_torsion_atom_site_label_2
_geom_torsion_atom_site_label_3
_geom_torsion_atom_site_label_4
_geom_torsion
_geom_torsion_site_symmetry_1
_geom_torsion_site_symmetry_2
_geom_torsion_site_symmetry_3
_geom_torsion_site_symmetry_4
_geom_torsion_publ_flag
Si00 O004 C00C C00G -82.58(18) . . . . ?
Si00 O004 C00C C00Q 40.1(2) . . . . ?
Si00 O004 C00C C00W 158.82(13) . . . . ?
Si00 O005 C00F C00H -78.95(17) . . . . ?
Si00 O005 C00F C00J 43.06(19) . . . . ?
Si00 O005 C00F C00R 162.90(12) . . . . ?
Si00 O006 C00E C00O 168.57(12) . . . . ?
Si00 O006 C00E C00T -72.71(18) . . . . ?
Si00 O006 C00E C00Y 49.77(19) . . . . ?
O003 Si00 O004 C00C 41.78(16) . . . . ?
O003 Si00 O005 C00F 38.84(15) . . . . ?
O003 Si00 O006 C00E 27.15(16) . . . . ?
O004 Si00 O003 Ag1 -56.47(16) . . . . ?
O004 Si00 O005 C00F 165.84(13) . . . . ?
O004 Si00 O006 C00E -99.71(14) . . . . ?
O005 Si00 O003 Ag1 63.44(16) . . . . ?
O005 Si00 O004 C00C -84.70(15) . . . . ?
O005 Si00 O006 C00E 152.81(13) . . . . ?
O006 Si00 O003 Ag1 -177.02(12) . . . . ?
O006 Si00 O004 C00C 166.62(14) . . . . ?
O006 Si00 O005 C00F -85.27(14) . . . . ?
N007 C009 C00A N008 -0.3(2) . . . . ?
N007 C00D C00K C00P 3.3(2) . . . . ?
N007 C00D C00K C010 -177.34(15) . . . . ?
N007 C00D C00L C00I -3.3(2) . . . . ?
N007 C00D C00L C00X 176.94(15) . . . . ?
N008 C00M C00N C00U -176.88(15) . . . . ?
N008 C00M C00N C00Z 2.6(2) . . . . ?
N008 C00M C00S C012 176.93(15) . . . . ?
N008 C00M C00S C014 -2.8(2) . . . . ?
C009 N007 C00B Ag1 -175.99(14) . . . . ?
C009 N007 C00B N008 1.0(2) . . . . ?
C009 N007 C00D C00K 73.6(2) . . . . ?
C009 N007 C00D C00L -104.9(2) . . . . ?
C00A N008 C00B Ag1 175.84(14) . . . . ?
C00A N008 C00B N007 -1.3(2) . . . . ?
C00A N008 C00M C00N 101.2(2) . . . . ?
C00A N008 C00M C00S -75.8(2) . . . . ?
C00B N007 C009 C00A -0.4(2) . . . . ?
C00B N007 C00D C00K -105.3(2) . . . . ?
C00B N007 C00D C00L 76.3(2) . . . . ?
C00B N008 C00A C009 1.0(2) . . . . ?
C00B N008 C00M C00N -78.9(2) . . . . ?
C00B N008 C00M C00S 104.1(2) . . . . ?
C00D N007 C009 C00A -179.43(17) . . . . ?
C00D N007 C00B Ag1 3.0(3) . . . . ?
C00D N007 C00B N008 -179.99(16) . . . . ?
C00D C00K C010 C00V 0.6(3) . . . . ?
C00D C00L C00X C00V 0.2(3) . . . . ?
C00I C00L C00X C00V -179.61(16) . . . . ?
C00K C00D C00L C00I 178.29(16) . . . . ?
C00K C00D C00L C00X -1.5(3) . . . . ?
C00L C00D C00K C00P -178.23(16) . . . . ?
C00L C00D C00K C010 1.1(3) . . . . ?
C00M N008 C00A C009 -179.08(17) . . . . ?
C00M N008 C00B Ag1 -4.0(3) . . . . ?
C00M N008 C00B N007 178.87(16) . . . . ?
C00M C00N C00U C013 -0.2(3) . . . . ?
C00M C00S C012 C013 0.1(3) . . . . ?
C00N C00M C00S C012 0.1(3) . . . . ?
C00N C00M C00S C014 -179.67(16) . . . . ?
C00N C00U C013 C012 0.4(3) . . . . ?
C00N C00U C013 C015 -179.67(18) . . . . ?
C00P C00K C010 C00V 179.95(16) . . . . ?
C00S C00M C00N C00U 0.0(2) . . . . ?
C00S C00M C00N C00Z 179.47(16) . . . . ?
C00S C012 C013 C00U -0.4(3) . . . . ?
C00S C012 C013 C015 179.72(18) . . . . ?
C00X C00V C010 C00K -1.9(3) . . . . ?
C00Z C00N C00U C013 -179.73(17) . . . . ?
C010 C00V C00X C00L 1.5(3) . . . . ?
C011 C00V C00X C00L -177.01(16) . . . . ?
C011 C00V C010 C00K 176.61(17) . . . . ?
C014 C00S C012 C013 179.88(17) . . . . ?
